data_1501912
loop_
_publ_author_name
'Li, Qiankun'
'Jiang, Xinpeng'
'Fu, Chunling'
'Ma, Shengming'

_publ_section_title
;
 One-Pot Construction of Aza- or Oxa-Bridged Benzocycloheptanes from
 Readily Available 2,3-Allenyl Malonates or 2,3-Allenols and
 o-Iodobenzaldehyde or Imine
;
_journal_coden_ASTM ORLEF7
_journal_issue 3
_journal_name_full 'Organic Letters'
_journal_page_first 466
_journal_page_last 469
_journal_paper_doi 10.1021/ol102811x
_journal_volume 13
_journal_year 2011
_chemical_absolute_configuration ad
_chemical_formula_sum 'C17 H13 Cl O2'
_chemical_formula_weight 284.7
_space_group_IT_number 4
_symmetry_cell_setting monoclinic
_symmetry_space_group_name_Hall 'P 2yb'
_symmetry_space_group_name_H-M 'P 1 21 1'
_atom_sites_solution_hydrogens geom
_atom_sites_solution_primary direct
_atom_sites_solution_secondary difmap
_audit_creation_method SHELXL-97
_cell_angle_alpha 90.00
_cell_angle_beta 99.2100(10)
_cell_angle_gamma 90.00
_cell_formula_units_Z 2
_cell_length_a 8.1646(3)
_cell_length_b 5.2885(2)
_cell_length_c 16.1885(6)
_cell_measurement_temperature 173(2)
_cell_volume 689.98(4)
_computing_structure_refinement 'SHELXL-97 (Sheldrick, 1997)'
_computing_structure_solution 'SHELXS-97 (Sheldrick, 1990)'
_diffrn_ambient_temperature 173(2)
_diffrn_measured_fraction_theta_full 0.996
_diffrn_measured_fraction_theta_max 0.996
_diffrn_radiation_monochromator graphite
_diffrn_radiation_source 'fine-focus sealed tube'
_diffrn_radiation_type MoK\a
_diffrn_radiation_wavelength 0.71073
_diffrn_reflns_av_R_equivalents 0.0164
_diffrn_reflns_av_sigmaI/netI 0.0163
_diffrn_reflns_limit_h_max 9
_diffrn_reflns_limit_h_min -9
_diffrn_reflns_limit_k_max 6
_diffrn_reflns_limit_k_min -6
_diffrn_reflns_limit_l_max 19
_diffrn_reflns_limit_l_min -19
_diffrn_reflns_number 7972
_diffrn_reflns_theta_full 25.01
_diffrn_reflns_theta_max 25.01
_diffrn_reflns_theta_min 2.55
_exptl_absorpt_coefficient_mu 0.274
_exptl_absorpt_correction_T_max 0.9321
_exptl_absorpt_correction_T_min 0.8796
_exptl_absorpt_correction_type multi-scan
_exptl_crystal_colour colorless
_exptl_crystal_density_diffrn 1.370
_exptl_crystal_density_method 'not measured'
_exptl_crystal_description block
_exptl_crystal_F_000 296
_exptl_crystal_size_max 0.48
_exptl_crystal_size_mid 0.44
_exptl_crystal_size_min 0.26
_refine_diff_density_max 0.137
_refine_diff_density_min -0.154
_refine_diff_density_rms 0.031
_refine_ls_abs_structure_details 'Flack H D (1983), Acta Cryst. A39, 876-881'
_refine_ls_abs_structure_Flack 0.01(5)
_refine_ls_extinction_method none
_refine_ls_goodness_of_fit_ref 1.078
_refine_ls_hydrogen_treatment mixed
_refine_ls_matrix_type full
_refine_ls_number_parameters 189
_refine_ls_number_reflns 2408
_refine_ls_number_restraints 1
_refine_ls_restrained_S_all 1.078
_refine_ls_R_factor_all 0.0239
_refine_ls_R_factor_gt 0.0234
_refine_ls_shift/su_max 0.001
_refine_ls_shift/su_mean 0.000
_refine_ls_structure_factor_coef Fsqd
_refine_ls_weighting_details 'calc w=1/[\s^2^(Fo^2^)+(0.0372P)^2^+0.0933P] where P=(Fo^2^+2Fc^2^)/3'
_refine_ls_weighting_scheme calc
_refine_ls_wR_factor_gt 0.0632
_refine_ls_wR_factor_ref 0.0637
_reflns_number_gt 2362
_reflns_number_total 2408
_reflns_threshold_expression >2sigma(I)
_cod_data_source_file ol102811x_si_004.cif
_cod_data_source_block z
_cod_depositor_comments
;
The following automatic conversions were performed:

'_symmetry_cell_setting' value 'Monoclinic' changed to 'monoclinic'
according to /home/saulius/struct/CIF-dictionaries/cif_core.dic
dictionary named 'cif_core.dic' version 2.4.1 from 2010-06-29.

Automatic conversion script
Id: cif_fix_values 1715 2011-07-08 13:25:40Z adriana 
;
_cod_original_sg_symbol_H-M P2(1)
_cod_database_code 1501912

loop_
_symmetry_equiv_pos_as_xyz
'x, y, z'
'-x, y+1/2, -z'

loop_
_atom_site_label
_atom_site_type_symbol
_atom_site_fract_x
_atom_site_fract_y
_atom_site_fract_z
_atom_site_U_iso_or_equiv
_atom_site_adp_type
_atom_site_occupancy
_atom_site_symmetry_multiplicity
_atom_site_calc_flag
_atom_site_refinement_flags
Cl1 Cl 0.56737(4) 0.53486(9) 0.81685(2) 0.04597(12) Uani 1 1 d .
O1 O 1.06831(12) 0.6215(2) 1.18525(6) 0.0397(3) Uani 1 1 d .
O2 O 0.89852(13) 0.8470(2) 1.25261(7) 0.0409(3) Uani 1 1 d .
C1 C 1.2832(2) 0.6249(3) 1.37675(10) 0.0431(4) Uani 1 1 d .
H1A H 1.3608 0.7364 1.3580 0.052 Uiso 1 1 calc R
C2 C 1.3323(2) 0.4702(4) 1.44521(10) 0.0491(4) Uani 1 1 d .
H2A H 1.4436 0.4754 1.4735 0.059 Uiso 1 1 calc R
C3 C 1.2194(2) 0.3088(4) 1.47229(11) 0.0498(4) Uani 1 1 d .
H3A H 1.2535 0.2022 1.5191 0.060 Uiso 1 1 calc R
C4 C 1.0567(2) 0.3007(3) 1.43174(10) 0.0433(4) Uani 1 1 d .
H4A H 0.9799 0.1886 1.4508 0.052 Uiso 1 1 calc R
C5 C 1.00521(18) 0.4563(3) 1.36317(9) 0.0334(3) Uani 1 1 d .
C6 C 1.12098(18) 0.6172(3) 1.33550(9) 0.0337(3) Uani 1 1 d .
C7 C 1.06607(19) 0.7734(3) 1.25768(10) 0.0379(3) Uani 1 1 d .
H7A H 1.1391 0.9248 1.2567 0.045 Uiso 1 1 calc R
C8 C 0.91470(16) 0.4840(3) 1.17319(8) 0.0317(3) Uani 1 1 d .
H8A H 0.9368 0.3027 1.1887 0.038 Uiso 1 1 calc R
C9 C 0.81579(18) 0.6093(3) 1.23729(9) 0.0337(3) Uani 1 1 d .
H9A H 0.6966 0.6333 1.2125 0.040 Uiso 1 1 calc R
C10 C 0.83233(17) 0.4618(3) 1.31726(9) 0.0339(3) Uani 1 1 d .
C11 C 0.7030(2) 0.3527(4) 1.34248(11) 0.0461(4) Uani 1 1 d .
C12 C 0.83145(15) 0.5003(3) 1.08335(8) 0.0296(3) Uani 1 1 d .
C13 C 0.71908(18) 0.3127(3) 1.05168(9) 0.0344(3) Uani 1 1 d .
H13A H 0.6983 0.1761 1.0867 0.041 Uiso 1 1 calc R
C14 C 0.63706(18) 0.3218(3) 0.96999(9) 0.0357(3) Uani 1 1 d .
H14A H 0.5595 0.1945 0.9488 0.043 Uiso 1 1 calc R
C15 C 0.67094(15) 0.5206(3) 0.92005(8) 0.0325(3) Uani 1 1 d .
C16 C 0.78270(17) 0.7080(3) 0.94916(9) 0.0332(3) Uani 1 1 d .
H16A H 0.8045 0.8425 0.9136 0.040 Uiso 1 1 calc R
C17 C 0.86269(17) 0.6969(3) 1.03128(9) 0.0318(3) Uani 1 1 d .
H17A H 0.9397 0.8252 1.0522 0.038 Uiso 1 1 calc R
H11A H 0.711(2) 0.255(4) 1.3946(12) 0.052(5) Uiso 1 1 d .
H11B H 0.594(3) 0.364(4) 1.3111(12) 0.057(6) Uiso 1 1 d .

loop_
_atom_site_aniso_label
_atom_site_aniso_U_11
_atom_site_aniso_U_22
_atom_site_aniso_U_33
_atom_site_aniso_U_23
_atom_site_aniso_U_13
_atom_site_aniso_U_12
Cl1 0.04083(19) 0.0642(3) 0.03203(18) 0.00019(19) 0.00334(13) 0.00304(19)
O1 0.0313(5) 0.0567(7) 0.0322(5) 0.0023(5) 0.0088(4) -0.0016(5)
O2 0.0435(6) 0.0311(5) 0.0473(6) -0.0010(5) 0.0044(5) 0.0072(5)
C1 0.0381(8) 0.0507(10) 0.0407(9) -0.0010(7) 0.0070(7) -0.0020(7)
C2 0.0401(8) 0.0642(12) 0.0410(9) -0.0008(8) 0.0005(7) 0.0084(8)
C3 0.0555(10) 0.0572(11) 0.0359(8) 0.0101(8) 0.0054(7) 0.0140(8)
C4 0.0496(9) 0.0463(9) 0.0359(8) 0.0053(7) 0.0127(7) 0.0001(7)
C5 0.0393(7) 0.0335(7) 0.0289(7) -0.0040(6) 0.0107(6) 0.0034(6)
C6 0.0362(7) 0.0341(8) 0.0312(7) -0.0045(6) 0.0068(6) 0.0023(6)
C7 0.0368(8) 0.0354(8) 0.0410(8) 0.0032(7) 0.0046(6) -0.0028(6)
C8 0.0316(7) 0.0329(8) 0.0323(7) 0.0026(6) 0.0104(5) 0.0052(6)
C9 0.0311(7) 0.0360(8) 0.0345(8) -0.0018(6) 0.0071(6) 0.0066(6)
C10 0.0356(7) 0.0378(8) 0.0304(7) -0.0066(6) 0.0116(6) 0.0013(6)
C11 0.0441(9) 0.0633(11) 0.0330(8) -0.0070(8) 0.0125(7) -0.0094(8)
C12 0.0306(6) 0.0282(7) 0.0323(7) 0.0019(6) 0.0124(5) 0.0062(6)
C13 0.0377(7) 0.0290(7) 0.0395(8) 0.0047(6) 0.0152(6) 0.0000(6)
C14 0.0354(7) 0.0330(7) 0.0398(8) -0.0028(6) 0.0093(6) -0.0029(6)
C15 0.0290(6) 0.0386(7) 0.0309(7) -0.0004(7) 0.0078(5) 0.0064(7)
C16 0.0345(7) 0.0322(7) 0.0350(7) 0.0081(6) 0.0120(6) 0.0039(6)
C17 0.0311(7) 0.0281(7) 0.0369(8) 0.0011(6) 0.0074(6) 0.0006(5)

loop_
_atom_type_symbol
_atom_type_description
_atom_type_scat_dispersion_real
_atom_type_scat_dispersion_imag
_atom_type_scat_source
C C 0.0033 0.0016 'International Tables Vol C Tables 4.2.6.8 and 6.1.1.4'
H H 0.0000 0.0000 'International Tables Vol C Tables 4.2.6.8 and 6.1.1.4'
Cl Cl 0.1484 0.1585 'International Tables Vol C Tables 4.2.6.8 and 6.1.1.4'
O O 0.0106 0.0060 'International Tables Vol C Tables 4.2.6.8 and 6.1.1.4'

loop_
_geom_angle_atom_site_label_1
_geom_angle_atom_site_label_2
_geom_angle_atom_site_label_3
_geom_angle
C7 O1 C8 105.76(10)
C7 O2 C9 101.20(11)
C2 C1 C6 120.05(15)
C2 C1 H1A 120.0
C6 C1 H1A 120.0
C3 C2 C1 119.88(15)
C3 C2 H2A 120.1
C1 C2 H2A 120.1
C2 C3 C4 120.50(16)
C2 C3 H3A 119.7
C4 C3 H3A 119.7
C3 C4 C5 120.28(16)
C3 C4 H4A 119.9
C5 C4 H4A 119.9
C4 C5 C6 118.82(14)
C4 C5 C10 123.49(14)
C6 C5 C10 117.69(13)
C1 C6 C5 120.46(14)
C1 C6 C7 121.22(14)
C5 C6 C7 118.27(13)
O2 C7 O1 104.34(12)
O2 C7 C6 110.74(12)
O1 C7 C6 109.65(12)
O2 C7 H7A 110.6
O1 C7 H7A 110.6
C6 C7 H7A 110.6
O1 C8 C12 110.60(10)
O1 C8 C9 103.20(11)
C12 C8 C9 114.60(11)
O1 C8 H8A 109.4
C12 C8 H8A 109.4
C9 C8 H8A 109.4
O2 C9 C10 109.46(12)
O2 C9 C8 102.02(11)
C10 C9 C8 111.62(12)
O2 C9 H9A 111.1
C10 C9 H9A 111.1
C8 C9 H9A 111.1
C11 C10 C5 125.29(15)
C11 C10 C9 121.81(15)
C5 C10 C9 112.89(12)
C10 C11 H11A 123.2(11)
C10 C11 H11B 122.2(13)
H11A C11 H11B 114.6(17)
C17 C12 C13 119.00(13)
C17 C12 C8 122.07(13)
C13 C12 C8 118.94(12)
C14 C13 C12 121.09(14)
C14 C13 H13A 119.5
C12 C13 H13A 119.5
C15 C14 C13 118.31(14)
C15 C14 H14A 120.8
C13 C14 H14A 120.8
C16 C15 C14 122.08(13)
C16 C15 Cl1 119.22(11)
C14 C15 Cl1 118.71(12)
C15 C16 C17 118.83(13)
C15 C16 H16A 120.6
C17 C16 H16A 120.6
C16 C17 C12 120.70(14)
C16 C17 H17A 119.7
C12 C17 H17A 119.7

loop_
_geom_bond_atom_site_label_1
_geom_bond_atom_site_label_2
_geom_bond_distance
Cl1 C15 1.7491(13)
O1 C7 1.4240(19)
O1 C8 1.4356(17)
O2 C7 1.4119(19)
O2 C9 1.4296(19)
C1 C2 1.384(2)
C1 C6 1.385(2)
C1 H1A 0.9500
C2 C3 1.378(3)
C2 H2A 0.9500
C3 C4 1.385(3)
C3 H3A 0.9500
C4 C5 1.392(2)
C4 H4A 0.9500
C5 C6 1.398(2)
C5 C10 1.487(2)
C6 C7 1.513(2)
C7 H7A 1.0000
C8 C12 1.5061(19)
C8 C9 1.5609(18)
C8 H8A 1.0000
C9 C10 1.499(2)
C9 H9A 1.0000
C10 C11 1.324(2)
C11 H11A 0.98(2)
C11 H11B 0.96(2)
C12 C17 1.388(2)
C12 C13 1.392(2)
C13 C14 1.384(2)
C13 H13A 0.9500
C14 C15 1.381(2)
C14 H14A 0.9500
C15 C16 1.378(2)
C16 C17 1.385(2)
C16 H16A 0.9500
C17 H17A 0.9500

loop_
_geom_torsion_atom_site_label_1
_geom_torsion_atom_site_label_2
_geom_torsion_atom_site_label_3
_geom_torsion_atom_site_label_4
_geom_torsion
C6 C1 C2 C3 -0.1(3)
C1 C2 C3 C4 -0.3(3)
C2 C3 C4 C5 -0.1(3)
C3 C4 C5 C6 0.9(2)
C3 C4 C5 C10 -178.96(15)
C2 C1 C6 C5 0.9(2)
C2 C1 C6 C7 -176.62(15)
C4 C5 C6 C1 -1.3(2)
C10 C5 C6 C1 178.59(13)
C4 C5 C6 C7 176.28(14)
C10 C5 C6 C7 -3.86(19)
C9 O2 C7 O1 49.36(13)
C9 O2 C7 C6 -68.54(14)
C8 O1 C7 O2 -36.17(14)
C8 O1 C7 C6 82.48(14)
C1 C6 C7 O2 -148.12(14)
C5 C6 C7 O2 34.35(18)
C1 C6 C7 O1 97.27(16)
C5 C6 C7 O1 -80.25(15)
C7 O1 C8 C12 132.12(11)
C7 O1 C8 C9 9.10(14)
C7 O2 C9 C10 76.82(13)
C7 O2 C9 C8 -41.52(13)
O1 C8 C9 O2 20.06(13)
C12 C8 C9 O2 -100.25(13)
O1 C8 C9 C10 -96.73(13)
C12 C8 C9 C10 142.96(13)
C4 C5 C10 C11 10.9(2)
C6 C5 C10 C11 -168.96(15)
C4 C5 C10 C9 -169.73(13)
C6 C5 C10 C9 10.41(18)
O2 C9 C10 C11 131.61(16)
C8 C9 C10 C11 -116.21(16)
O2 C9 C10 C5 -47.79(15)
C8 C9 C10 C5 64.39(16)
O1 C8 C12 C17 -23.92(17)
C9 C8 C12 C17 92.20(15)
O1 C8 C12 C13 156.37(12)
C9 C8 C12 C13 -87.51(16)
C17 C12 C13 C14 -1.0(2)
C8 C12 C13 C14 178.77(12)
C12 C13 C14 C15 0.8(2)
C13 C14 C15 C16 -0.1(2)
C13 C14 C15 Cl1 -179.73(11)
C14 C15 C16 C17 -0.4(2)
Cl1 C15 C16 C17 179.24(10)
C15 C16 C17 C12 0.2(2)
C13 C12 C17 C16 0.4(2)
C8 C12 C17 C16 -179.27(12)
